data_4134898
loop_
_publ_author_name
'Danowski, Wojciech'
'Castiglioni, Fabio'
'Sardjan, Andy'
'Krause, Simon'
'Pfeifer, Lukas'
'Roke, Diederik'
'Comotti, Angiolina'
'Browne, Wesley R.'
'Feringa, Ben L.'

_publ_section_title
;
 Visible Light Driven Rotation of Molecular Motors in a Dual-Function
 Metal Organic Framework Enabled by Energy Transfer.
;
_journal_name_full 'Journal of the American Chemical Society'
_journal_paper_doi 10.1021/jacs.0c03063
_journal_year 2020
_chemical_formula_sum 'C48 H24 N6 O8 Pd Zn2'
_chemical_formula_weight 1049.87
_space_group_crystal_system tetragonal
_space_group_IT_number 123
_space_group_name_Hall '-P 4 2'
_space_group_name_H-M_alt 'P 4/m m m'
_atom_sites_solution_hydrogens geom
_audit_creation_method SHELXL-2018/1
_cell_angle_alpha 90
_cell_angle_beta 90
_cell_angle_gamma 90
_cell_formula_units_Z 1
_cell_length_a 16.6421(8)
_cell_length_b 16.6421(8)
_cell_length_c 16.1146(15)
_cell_measurement_reflns_used 9966
_cell_measurement_temperature 100(2)
_cell_measurement_theta_max 64.97
_cell_measurement_theta_min 2.66
_cell_volume 4463.1(5)
_computing_cell_refinement 'Bruker SAINT 8.37A'
_computing_data_collection 'Bruker APEX3 V2016.1-0'
_computing_data_reduction 'Bruker SAINT 8.37A'
_computing_structure_refinement 'SHELXL-2018/1 (Sheldrick, 2018)'
_computing_structure_solution 'SHELXT 2014/5 (Sheldrick, 2014)'
_diffrn_ambient_temperature 100(2)
_diffrn_measured_fraction_theta_full 0.998
_diffrn_measured_fraction_theta_max 0.998
_diffrn_measurement_device_type 'Bruker APEX-II CCD'
_diffrn_measurement_method '\f and \w scans'
_diffrn_radiation_type 'Cu K\a'
_diffrn_radiation_wavelength 1.54178
_diffrn_reflns_av_R_equivalents 0.1790
_diffrn_reflns_av_unetI/netI 0.0463
_diffrn_reflns_Laue_measured_fraction_full 0.998
_diffrn_reflns_Laue_measured_fraction_max 0.998
_diffrn_reflns_limit_h_max 17
_diffrn_reflns_limit_h_min -17
_diffrn_reflns_limit_k_max 17
_diffrn_reflns_limit_k_min -17
_diffrn_reflns_limit_l_max 16
_diffrn_reflns_limit_l_min -16
_diffrn_reflns_number 33559
_diffrn_reflns_point_group_measured_fraction_full 0.998
_diffrn_reflns_point_group_measured_fraction_max 0.998
_diffrn_reflns_theta_full 53.386
_diffrn_reflns_theta_max 53.386
_diffrn_reflns_theta_min 3.756
_exptl_absorpt_coefficient_mu 1.245
_exptl_absorpt_correction_T_max 0.7526
_exptl_absorpt_correction_T_min 0.4869
_exptl_absorpt_correction_type multi-scan
_exptl_absorpt_process_details 'SADABS 2014/5'
_exptl_crystal_colour clear_dark_red
_exptl_crystal_density_diffrn 0.391
_exptl_crystal_description plate
_exptl_crystal_F_000 524
_exptl_crystal_size_max 0.25
_exptl_crystal_size_mid 0.20
_exptl_crystal_size_min 0.08
_refine_diff_density_max 1.601
_refine_diff_density_min -0.669
_refine_diff_density_rms 0.073
_refine_ls_extinction_method none
_refine_ls_goodness_of_fit_ref 1.060
_refine_ls_hydrogen_treatment constr
_refine_ls_matrix_type full
_refine_ls_number_parameters 59
_refine_ls_number_reflns 1588
_refine_ls_number_restraints 12
_refine_ls_restrained_S_all 1.079
_refine_ls_R_factor_all 0.0747
_refine_ls_R_factor_gt 0.0625
_refine_ls_shift/su_max 0.000
_refine_ls_shift/su_mean 0.000
_refine_ls_structure_factor_coef Fsqd
_refine_ls_weighting_details 'w=1/[\s^2^(Fo^2^)+(0.1040P)^2^+7.8451P] where P=(Fo^2^+2Fc^2^)/3'
_refine_ls_weighting_scheme calc
_refine_ls_wR_factor_gt 0.1752
_refine_ls_wR_factor_ref 0.1850
_reflns_Friedel_coverage 0.000
_reflns_number_gt 1288
_reflns_number_total 1588
_reflns_threshold_expression 'I > 2\s(I)'
_cod_data_source_file ja0c03063_si_002.cif
_cod_data_source_block cu_lp18017_0m_c_pl_sq
_cod_original_cell_volume 4463.1(6)
_cod_database_code 4134898
_shelx_shelxl_version_number 2018/1
_shelx_space_group_comment
;
The symmetry employed for this shelxl refinement is uniquely defined
by the following loop, which should always be used as a source of
symmetry information in preference to the above space-group names.
They are only intended as comments.
;

loop_
_space_group_symop_operation_xyz
'x, y, z'
'-y, x, z'
'-x, -y, z'
'y, -x, z'
'x, -y, -z'
'y, x, -z'
'-x, y, -z'
'-y, -x, -z'
'-x, -y, -z'
'y, -x, -z'
'x, y, -z'
'-y, x, -z'
'-x, y, z'
'-y, -x, z'
'x, -y, z'
'y, x, z'

loop_
_atom_site_label
_atom_site_type_symbol
_atom_site_fract_x
_atom_site_fract_y
_atom_site_fract_z
_atom_site_U_iso_or_equiv
_atom_site_adp_type
_atom_site_occupancy
_atom_site_site_symmetry_order
_atom_site_calc_flag
_atom_site_refinement_flags_posn
_atom_site_refinement_flags_adp
_atom_site_refinement_flags_occupancy
_atom_site_disorder_assembly
_atom_site_disorder_group
Pd1 Pd 0.500000 0.500000 0.500000 0.0386(5) Uani 1 16 d S T P . .
N1 N 0.3788(4) 0.500000 0.500000 0.0371(19) Uani 1 4 d S T P . .
C1 C 0.2470(3) 0.4592(4) 0.500000 0.063(2) Uani 1 2 d S T P . .
H1 H 0.201426 0.424914 0.500000 0.076 Uiso 1 2 calc R U P . .
C2 C 0.3301(3) 0.4353(3) 0.500000 0.0426(17) Uani 1 2 d S T P . .
Zn1 Zn 0.000000 0.000000 0.40980(11) 0.0329(6) Uani 1 8 d S T P . .
O1 O 0.0843(2) 0.0843(2) 0.4334(4) 0.0754(17) Uani 1 2 d S T P . .
N2 N 0.000000 0.000000 0.2873(12) 0.094(5) Uani 1 8 d S T P . .
C4 C 0.2904(3) 0.2904(3) 0.500000 0.044(3) Uani 1 4 d S T P . .
C3 C 0.3547(3) 0.3547(3) 0.500000 0.046(3) Uani 1 4 d S T P . .
C5 C 0.2612(3) 0.2612(3) 0.4252(6) 0.085(3) Uani 1 2 d S TU P . .
H5 H 0.281397 0.281397 0.374222 0.102 Uiso 1 2 calc R U P . .
C6 C 0.2015(3) 0.2015(3) 0.4254(6) 0.077(3) Uani 1 2 d S TU P . .
H6 H 0.181032 0.181032 0.374583 0.093 Uiso 1 2 calc R U P . .
C7 C 0.1728(3) 0.1728(3) 0.500000 0.047(3) Uani 1 4 d S T P . .
C8 C 0.1077(4) 0.1077(4) 0.500000 0.045(3) Uani 1 4 d S T P . .

loop_
_atom_site_aniso_label
_atom_site_aniso_U_11
_atom_site_aniso_U_22
_atom_site_aniso_U_33
_atom_site_aniso_U_23
_atom_site_aniso_U_13
_atom_site_aniso_U_12
Pd1 0.0085(5) 0.0085(5) 0.0989(13) 0.000 0.000 0.000
N1 0.024(4) 0.011(4) 0.076(5) 0.000 0.000 0.000
C1 0.011(3) 0.024(3) 0.154(7) 0.000 0.000 0.003(3)
C2 0.020(3) 0.016(3) 0.091(5) 0.000 0.000 -0.003(3)
Zn1 0.0136(6) 0.0136(6) 0.0714(13) 0.000 0.000 0.000
O1 0.056(2) 0.056(2) 0.114(5) -0.006(2) -0.006(2) -0.036(3)
N2 0.071(6) 0.071(6) 0.141(15) 0.000 0.000 0.000
C4 0.012(3) 0.012(3) 0.108(9) 0.000 0.000 0.003(3)
C3 0.020(3) 0.020(3) 0.098(8) 0.000 0.000 -0.007(4)
C5 0.080(4) 0.080(4) 0.096(6) 0.004(3) 0.004(3) -0.065(5)
C6 0.074(4) 0.074(4) 0.083(5) -0.002(3) -0.002(3) -0.053(5)
C7 0.014(3) 0.014(3) 0.113(9) 0.000 0.000 -0.004(3)
C8 0.017(3) 0.017(3) 0.100(9) 0.000 0.000 -0.004(4)

loop_
_atom_type_symbol
_atom_type_description
_atom_type_scat_dispersion_real
_atom_type_scat_dispersion_imag
_atom_type_scat_source
C C 0.0181 0.0091 'International Tables Vol C Tables 4.2.6.8 and 6.1.1.4'
N N 0.0311 0.0180 'International Tables Vol C Tables 4.2.6.8 and 6.1.1.4'
O O 0.0492 0.0322 'International Tables Vol C Tables 4.2.6.8 and 6.1.1.4'
Pd Pd 0.1215 3.9337 'International Tables Vol C Tables 4.2.6.8 and 6.1.1.4'
Zn Zn -1.5491 0.6778 'International Tables Vol C Tables 4.2.6.8 and 6.1.1.4'
H H 0.0000 0.0000 'International Tables Vol C Tables 4.2.6.8 and 6.1.1.4'

loop_
_geom_angle_atom_site_label_1
_geom_angle_atom_site_label_2
_geom_angle_atom_site_label_3
_geom_angle
_geom_angle_site_symmetry_1
_geom_angle_site_symmetry_3
_geom_angle_publ_flag
N1 Pd1 N1 90.0 10_566 . ?
N1 Pd1 N1 90.000(1) 10_566 9_666 ?
N1 Pd1 N1 180.0 . 9_666 ?
N1 Pd1 N1 180.0 10_566 2_655 ?
N1 Pd1 N1 90.000(1) . 2_655 ?
N1 Pd1 N1 90.0 9_666 2_655 ?
C2 N1 C2 106.1(7) 5_566 . ?
C2 N1 Pd1 127.0(3) 5_566 . ?
C2 N1 Pd1 127.0(3) . . ?
C1 C1 C2 106.1(3) 5_566 . ?
C1 C1 H1 127.0 5_566 . ?
C2 C1 H1 127.0 . . ?
N1 C2 C3 126.1(6) . . ?
N1 C2 C1 110.9(5) . . ?
C3 C2 C1 123.0(5) . . ?
N2 Zn1 O1 100.87(19) . . ?
N2 Zn1 O1 100.87(19) . 3 ?
O1 Zn1 O1 158.3(4) . 3 ?
N2 Zn1 O1 100.87(19) . 4 ?
O1 Zn1 O1 87.96(7) . 4 ?
O1 Zn1 O1 87.96(7) 3 4 ?
N2 Zn1 O1 100.87(19) . 2 ?
O1 Zn1 O1 87.96(7) . 2 ?
O1 Zn1 O1 87.96(7) 3 2 ?
O1 Zn1 O1 158.3(4) 4 2 ?
N2 Zn1 Zn1 180.0 . 9_556 ?
O1 Zn1 Zn1 79.13(19) . 9_556 ?
O1 Zn1 Zn1 79.13(19) 3 9_556 ?
O1 Zn1 Zn1 79.13(19) 4 9_556 ?
O1 Zn1 Zn1 79.13(19) 2 9_556 ?
C8 O1 Zn1 128.0(6) . . ?
C5 C4 C5 120.6(9) 11_556 . ?
C5 C4 C3 119.7(4) 11_556 . ?
C5 C4 C3 119.7(4) . . ?
C2 C3 C2 123.9(7) 6_556 . ?
C2 C3 C4 118.0(4) 6_556 . ?
C2 C3 C4 118.0(4) . . ?
C4 C5 C6 119.6(8) . . ?
C4 C5 H5 120.2 . . ?
C6 C5 H5 120.2 . . ?
C7 C6 C5 119.4(8) . . ?
C7 C6 H6 120.3 . . ?
C5 C6 H6 120.3 . . ?
C6 C7 C6 121.4(9) . 11_556 ?
C6 C7 C8 119.3(4) . . ?
C6 C7 C8 119.3(4) 11_556 . ?
O1 C8 O1 125.7(9) . 11_556 ?
O1 C8 C7 117.1(5) . . ?
O1 C8 C7 117.1(5) 11_556 . ?

loop_
_geom_bond_atom_site_label_1
_geom_bond_atom_site_label_2
_geom_bond_distance
_geom_bond_site_symmetry_2
_geom_bond_publ_flag
Pd1 N1 2.017(6) 10_566 ?
Pd1 N1 2.017(6) . ?
Pd1 N1 2.017(6) 9_666 ?
Pd1 N1 2.017(6) 2_655 ?
N1 C2 1.347(7) 5_566 ?
N1 C2 1.347(7) . ?
C1 C1 1.357(13) 5_566 ?
C1 C2 1.439(8) . ?
C1 H1 0.9500 . ?
C2 C3 1.403(7) . ?
Zn1 N2 1.975(19) . ?
Zn1 O1 2.021(5) . ?
Zn1 O1 2.021(5) 3 ?
Zn1 O1 2.021(5) 4 ?
Zn1 O1 2.021(5) 2 ?
Zn1 Zn1 2.907(3) 9_556 ?
O1 C8 1.205(6) . ?
C4 C5 1.387(9) 11_556 ?
C4 C5 1.387(9) . ?
C4 C3 1.514(11) . ?
C5 C6 1.405(10) . ?
C5 H5 0.9500 . ?
C6 C7 1.378(9) . ?
C6 H6 0.9500 . ?
C7 C8 1.533(12) . ?

loop_
_geom_torsion_atom_site_label_1
_geom_torsion_atom_site_label_2
_geom_torsion_atom_site_label_3
_geom_torsion_atom_site_label_4
_geom_torsion
_geom_torsion_site_symmetry_1
_geom_torsion_site_symmetry_2
_geom_torsion_site_symmetry_3
_geom_torsion_site_symmetry_4
_geom_torsion_publ_flag
C2 N1 C2 C3 180.0 5_566 . . . ?
Pd1 N1 C2 C3 0.0 . . . . ?
C2 N1 C2 C1 0.0 5_566 . . . ?
Pd1 N1 C2 C1 180.0 . . . . ?
C1 C1 C2 N1 0.0 5_566 . . . ?
C1 C1 C2 C3 180.0 5_566 . . . ?
N1 C2 C3 C2 0.0 . . . 6_556 ?
C1 C2 C3 C2 180.0 . . . 6_556 ?
N1 C2 C3 C4 180.0 . . . . ?
C1 C2 C3 C4 0.0 . . . . ?
C5 C4 C3 C2 90.000(0) 11_556 . . 6_556 ?
C5 C4 C3 C2 -90.000(0) . . . 6_556 ?
C5 C4 C3 C2 -90.000(0) 11_556 . . . ?
C5 C4 C3 C2 90.000(0) . . . . ?
C5 C4 C5 C6 0.000(1) 11_556 . . . ?
C3 C4 C5 C6 180.000(1) . . . . ?
C4 C5 C6 C7 0.000(1) . . . . ?
C5 C6 C7 C6 0.000(0) . . . 11_556 ?
C5 C6 C7 C8 180.000(0) . . . . ?
Zn1 O1 C8 O1 0.000(0) . . . 11_556 ?
Zn1 O1 C8 C7 180.000(0) . . . . ?
C6 C7 C8 O1 0.000(0) . . . . ?
C6 C7 C8 O1 180.000(0) 11_556 . . . ?
C6 C7 C8 O1 180.000(0) . . . 11_556 ?
C6 C7 C8 O1 0.000(0) 11_556 . . 11_556 ?
